data_7118986
loop_
_publ_author_name
'Tek Long Chan'
'Zuowei Xie'

_publ_section_title
;
 The synthesis, structure and reactivity of an imine-stabilized
 carboranylphosphorus(I) compound
;
_journal_name_full Chem.Commun.
_journal_page_first 7280
_journal_volume 52
_journal_year 2016
_chemical_formula_sum 'C19 H37 B10 Cl N P'
_chemical_formula_weight 454.01
_space_group_crystal_system orthorhombic
_space_group_IT_number 62
_space_group_name_Hall '-P 2ac 2n'
_space_group_name_H-M_alt 'P n m a'
_symmetry_space_group_name_Hall '-P 2ac 2n'
_symmetry_space_group_name_H-M 'P n m a'
_atom_sites_solution_hydrogens mixed
_audit_creation_method SHELXL-2014/6
_audit_update_record
;
2016-03-09 deposited with the CCDC.
2016-05-10 downloaded from the CCDC.
;
_cell_angle_alpha 90
_cell_angle_beta 90
_cell_angle_gamma 90
_cell_formula_units_Z 4
_cell_length_a 17.4405(3)
_cell_length_b 13.6893(3)
_cell_length_c 10.8979(2)
_cell_measurement_reflns_used 189
_cell_measurement_temperature 296(2)
_cell_measurement_theta_max 15
_cell_measurement_theta_min 15
_cell_volume 2601.85(9)
_computing_cell_refinement 'BRUKER KAPPA APEXII DUO DIFFRACTOMETER'
_computing_data_collection 'BRUKER KAPPA APEXII DUO DIFFRACTOMETER'
_computing_data_reduction 'BRUKER KAPPA APEXII DUO DIFFRACTOMETER'
_computing_molecular_graphics 'BRUKER SHELXTL'
_computing_publication_material 'BRUKER SHELXTL'
_computing_structure_refinement 'SHELXL-2014/6 (Sheldrick, 2014)'
_diffrn_ambient_temperature 296(2)
_diffrn_measured_fraction_theta_full 0.996
_diffrn_measured_fraction_theta_max 0.996
_diffrn_measurement_device_type 'BRUKER KAPPA APEXII DUO DIFFRACTOMETER'
_diffrn_measurement_method 'PHI & OMEGA SCAN'
_diffrn_radiation_type MoK\a
_diffrn_radiation_wavelength 0.71073
_diffrn_reflns_av_R_equivalents 0.0435
_diffrn_reflns_av_unetI/netI 0.0235
_diffrn_reflns_Laue_measured_fraction_full 0.996
_diffrn_reflns_Laue_measured_fraction_max 0.996
_diffrn_reflns_limit_h_max 20
_diffrn_reflns_limit_h_min -20
_diffrn_reflns_limit_k_max 16
_diffrn_reflns_limit_k_min -15
_diffrn_reflns_limit_l_max 13
_diffrn_reflns_limit_l_min -13
_diffrn_reflns_number 24988
_diffrn_reflns_point_group_measured_fraction_full 0.996
_diffrn_reflns_point_group_measured_fraction_max 0.996
_diffrn_reflns_theta_full 25.242
_diffrn_reflns_theta_max 25.249
_diffrn_reflns_theta_min 2.204
_exptl_absorpt_coefficient_mu 0.218
_exptl_absorpt_correction_T_max 0.7456
_exptl_absorpt_correction_T_min 0.6584
_exptl_absorpt_correction_type multi-scan
_exptl_crystal_colour yellow
_exptl_crystal_density_diffrn 1.159
_exptl_crystal_description block
_exptl_crystal_F_000 960
_exptl_crystal_size_max 0.500
_exptl_crystal_size_mid 0.400
_exptl_crystal_size_min 0.300
_refine_diff_density_max 0.285
_refine_diff_density_min -0.383
_refine_diff_density_rms 0.038
_refine_ls_extinction_coef .
_refine_ls_extinction_method none
_refine_ls_goodness_of_fit_ref 1.030
_refine_ls_hydrogen_treatment riding
_refine_ls_matrix_type full
_refine_ls_number_parameters 176
_refine_ls_number_reflns 2447
_refine_ls_number_restraints 0
_refine_ls_restrained_S_all 1.030
_refine_ls_R_factor_all 0.0624
_refine_ls_R_factor_gt 0.0467
_refine_ls_shift/su_max 0.000
_refine_ls_shift/su_mean 0.000
_refine_ls_structure_factor_coef Fsqd
_refine_ls_weighting_details 'w=1/[\s^2^(Fo^2^)+(0.0547P)^2^+1.6474P] where P=(Fo^2^+2Fc^2^)/3'
_refine_ls_weighting_scheme calc
_refine_ls_wR_factor_gt 0.1152
_refine_ls_wR_factor_ref 0.1268
_reflns_Friedel_coverage 0.000
_reflns_Friedel_fraction_full .
_reflns_Friedel_fraction_max .
_reflns_number_gt 1938
_reflns_number_total 2447
_reflns_threshold_expression 'I > 2\s(I)'
_cod_data_source_file c6cc03368g2.cif
_cod_data_source_block 8
_cod_database_code 7118986
_shelx_space_group_comment
;
The symmetry employed for this shelxl refinement is uniquely defined
by the following loop, which should always be used as a source of
symmetry information in preference to the above space-group names.
They are only intended as comments.
;
_shelx_estimated_absorpt_t_min 0.899
_shelx_estimated_absorpt_t_max 0.938
_shelxl_version_number 2014/6

loop_
_space_group_symop_operation_xyz
'x, y, z'
'-x+1/2, -y, z+1/2'
'-x, y+1/2, -z'
'x+1/2, -y+1/2, -z+1/2'
'-x, -y, -z'
'x-1/2, y, -z-1/2'
'x, -y-1/2, z'
'-x-1/2, y-1/2, z-1/2'

loop_
_atom_site_label
_atom_site_type_symbol
_atom_site_fract_x
_atom_site_fract_y
_atom_site_fract_z
_atom_site_U_iso_or_equiv
_atom_site_adp_type
_atom_site_occupancy
_atom_site_site_symmetry_order
_atom_site_calc_flag
_atom_site_refinement_flags_posn
_atom_site_refinement_flags_adp
_atom_site_refinement_flags_occupancy
_atom_site_disorder_assembly
_atom_site_disorder_group
Cl1 Cl 0.21949(4) 0.2500 0.43826(8) 0.0705(3) Uani 1 2 d S T P . .
P1 P 0.30548(4) 0.2500 0.58328(7) 0.0604(3) Uani 1 2 d S T P . .
N1 N 0.39486(11) 0.2500 0.72188(18) 0.0315(5) Uani 1 2 d S T P . .
C1 C 0.47567(15) 0.2500 0.5531(2) 0.0370(6) Uani 1 2 d S T P . .
C2 C 0.39042(14) 0.2500 0.4807(2) 0.0328(6) Uani 1 2 d S T P . .
C11 C 0.46582(14) 0.2500 0.6935(2) 0.0315(6) Uani 1 2 d S T P . .
C12 C 0.53549(15) 0.2500 0.7792(3) 0.0442(7) Uani 1 2 d S T P . .
C13 C 0.51467(19) 0.2500 0.9133(3) 0.0773(13) Uani 1 2 d S T P . .
H13A H 0.4710 0.2086 0.9262 0.116 Uiso 0.5 1 calc R U P . .
H13B H 0.5572 0.2261 0.9605 0.116 Uiso 0.5 1 calc R U P . .
H13C H 0.5025 0.3153 0.9387 0.116 Uiso 0.5 1 calc R U P . .
C14 C 0.5628(3) 0.3636(4) 0.7737(5) 0.0656(14) Uani 0.5 1 d . . P . .
H14A H 0.5222 0.4047 0.8033 0.098 Uiso 0.5 1 calc R U P . .
H14B H 0.6074 0.3722 0.8241 0.098 Uiso 0.5 1 calc R U P . .
H14C H 0.5747 0.3808 0.6905 0.098 Uiso 0.5 1 calc R U P . .
C15 C 0.6024(3) 0.1890(4) 0.7435(5) 0.0645(14) Uani 0.5 1 d . . P . .
H15A H 0.5892 0.1211 0.7505 0.097 Uiso 0.5 1 calc R U P . .
H15B H 0.6164 0.2032 0.6602 0.097 Uiso 0.5 1 calc R U P . .
H15C H 0.6449 0.2032 0.7967 0.097 Uiso 0.5 1 calc R U P . .
C16 C 0.35541(14) 0.2500 0.8385(2) 0.0338(6) Uani 1 2 d S T P . .
C17 C 0.33223(11) 0.15998(16) 0.88783(17) 0.0424(5) Uani 1 1 d . . . . .
C18 C 0.28625(13) 0.1632(2) 0.9924(2) 0.0578(6) Uani 1 1 d . . . . .
H18A H 0.2703 0.1050 1.0281 0.069 Uiso 1 1 calc R U . . .
C19 C 0.2640(2) 0.2500 1.0440(3) 0.0660(10) Uani 1 2 d S T P . .
H19 H 0.2336 0.2500 1.1141 0.079 Uiso 1 2 calc R U P . .
C20 C 0.35512(13) 0.06212(17) 0.83607(19) 0.0521(6) Uani 1 1 d . . . . .
H20A H 0.3927 0.0735 0.7707 0.063 Uiso 1 1 calc R U . . .
C21 C 0.28687(18) 0.0082(2) 0.7802(3) 0.0870(10) Uani 1 1 d . . . . .
H21A H 0.3036 -0.0536 0.7483 0.130 Uiso 1 1 calc R U . . .
H21B H 0.2487 -0.0024 0.8422 0.130 Uiso 1 1 calc R U . . .
H21C H 0.2654 0.0466 0.7150 0.130 Uiso 1 1 calc R U . . .
C22 C 0.39284(15) -0.0031(2) 0.9336(2) 0.0716(8) Uani 1 1 d . . . . .
H22A H 0.4066 -0.0646 0.8975 0.107 Uiso 1 1 calc R U . . .
H22B H 0.4380 0.0285 0.9646 0.107 Uiso 1 1 calc R U . . .
H22C H 0.3574 -0.0139 0.9997 0.107 Uiso 1 1 calc R U . . .
B3 B 0.44465(15) 0.14468(19) 0.4807(2) 0.0478(6) Uani 1 1 d . . . . .
H3 H 0.4290 0.0773 0.5297 0.057 Uiso 1 1 calc R U . . .
B4 B 0.54097(16) 0.1855(3) 0.4679(2) 0.0698(9) Uani 1 1 d . . . . .
H4 H 0.5888 0.1437 0.5076 0.084 Uiso 1 1 calc R U . . .
B5 B 0.39488(15) 0.1852(2) 0.3473(2) 0.0503(6) Uani 1 1 d . . . . .
H5 H 0.3469 0.1431 0.3085 0.060 Uiso 1 1 calc R U . . .
B6 B 0.49066(18) 0.1450(3) 0.3370(2) 0.0725(10) Uani 1 1 d . . . . .
H6 H 0.5058 0.0762 0.2906 0.087 Uiso 1 1 calc R U . . .
B7 B 0.5495(2) 0.2500 0.3284(4) 0.0814(16) Uani 1 2 d S T P . .
H7 H 0.6031 0.2500 0.2753 0.098 Uiso 1 2 calc R U P . .
B8 B 0.4598(2) 0.2500 0.2545(3) 0.0636(11) Uani 1 2 d S T P . .
H8 H 0.4549 0.2500 0.1538 0.076 Uiso 1 2 calc R U P . .
H1 H 0.293(2) 0.169(3) 0.631(4) 0.054(12) Uiso 0.5 1 d . . P . .

loop_
_atom_site_aniso_label
_atom_site_aniso_U_11
_atom_site_aniso_U_22
_atom_site_aniso_U_33
_atom_site_aniso_U_23
_atom_site_aniso_U_13
_atom_site_aniso_U_12
Cl1 0.0359(4) 0.1254(9) 0.0502(5) 0.000 -0.0096(3) 0.000
P1 0.0288(4) 0.1178(9) 0.0345(4) 0.000 0.0031(3) 0.000
N1 0.0281(11) 0.0402(13) 0.0264(10) 0.000 0.0025(9) 0.000
C1 0.0274(13) 0.0529(18) 0.0306(13) 0.000 0.0019(10) 0.000
C2 0.0310(13) 0.0398(16) 0.0278(12) 0.000 -0.0009(10) 0.000
C11 0.0288(13) 0.0366(15) 0.0291(13) 0.000 0.0010(10) 0.000
C12 0.0280(14) 0.070(2) 0.0350(15) 0.000 -0.0009(11) 0.000
C13 0.0386(18) 0.156(4) 0.0367(17) 0.000 -0.0098(14) 0.000
C14 0.055(3) 0.082(4) 0.060(3) -0.016(3) -0.005(3) -0.024(3)
C15 0.035(2) 0.102(4) 0.056(3) -0.008(3) -0.011(2) 0.017(3)
C16 0.0255(12) 0.0522(17) 0.0236(12) 0.000 0.0008(10) 0.000
C17 0.0323(10) 0.0605(14) 0.0345(10) 0.0054(9) 0.0000(8) -0.0056(9)
C18 0.0486(13) 0.0815(18) 0.0432(12) 0.0124(12) 0.0121(10) -0.0115(12)
C19 0.0476(19) 0.108(3) 0.0430(18) 0.000 0.0193(15) 0.000
C20 0.0591(13) 0.0516(14) 0.0456(12) 0.0097(10) 0.0045(10) -0.0087(11)
C21 0.110(2) 0.0576(17) 0.093(2) 0.0128(16) -0.0361(19) -0.0245(16)
C22 0.0701(17) 0.0728(18) 0.0720(16) 0.0204(15) -0.0009(14) 0.0077(14)
B3 0.0581(15) 0.0468(14) 0.0386(12) -0.0095(11) 0.0015(11) 0.0124(12)
B4 0.0449(15) 0.126(3) 0.0384(13) -0.0070(15) 0.0075(11) 0.0304(16)
B5 0.0525(14) 0.0676(18) 0.0310(11) -0.0121(11) -0.0017(10) 0.0011(13)
B6 0.073(2) 0.105(3) 0.0397(14) -0.0212(15) 0.0075(13) 0.0310(18)
B7 0.044(2) 0.161(5) 0.038(2) 0.000 0.0143(17) 0.000
B8 0.056(2) 0.105(3) 0.0298(17) 0.000 0.0077(16) 0.000

loop_
_atom_type_symbol
_atom_type_description
_atom_type_scat_dispersion_real
_atom_type_scat_dispersion_imag
_atom_type_scat_source
C C 0.0033 0.0016 'International Tables Vol C Tables 4.2.6.8 and 6.1.1.4'
H H 0.0000 0.0000 'International Tables Vol C Tables 4.2.6.8 and 6.1.1.4'
B B 0.0013 0.0007 'International Tables Vol C Tables 4.2.6.8 and 6.1.1.4'
N N 0.0061 0.0033 'International Tables Vol C Tables 4.2.6.8 and 6.1.1.4'
P P 0.1023 0.0942 'International Tables Vol C Tables 4.2.6.8 and 6.1.1.4'
Cl Cl 0.1484 0.1585 'International Tables Vol C Tables 4.2.6.8 and 6.1.1.4'

loop_
_geom_angle_atom_site_label_1
_geom_angle_atom_site_label_2
_geom_angle_atom_site_label_3
_geom_angle
_geom_angle_site_symmetry_1
_geom_angle_site_symmetry_3
C2 P1 N1 81.13(10) . .
C2 P1 Cl1 96.46(9) . .
N1 P1 Cl1 177.60(7) . .
C11 N1 C16 132.5(2) . .
C11 N1 P1 121.86(17) . .
C16 N1 P1 105.68(14) . .
C11 C1 C2 111.5(2) . .
C11 C1 B4 127.76(18) . 7_565
C2 C1 B4 109.45(17) . 7_565
C11 C1 B4 127.76(18) . .
C2 C1 B4 109.45(17) . .
B4 C1 B4 62.0(3) 7_565 .
C11 C1 B3 114.72(13) . 7_565
C2 C1 B3 60.66(12) . 7_565
B4 C1 B3 62.05(15) 7_565 7_565
B4 C1 B3 112.96(19) . 7_565
C11 C1 B3 114.72(13) . .
C2 C1 B3 60.66(12) . .
B4 C1 B3 112.96(19) 7_565 .
B4 C1 B3 62.06(15) . .
B3 C1 B3 112.9(2) 7_565 .
C1 C2 B5 111.06(17) . .
C1 C2 B5 111.06(17) . 7_565
B5 C2 B5 62.7(2) . 7_565
C1 C2 B3 61.02(11) . .
B5 C2 B3 62.61(13) . .
B5 C2 B3 114.20(19) 7_565 .
C1 C2 B3 61.02(11) . 7_565
B5 C2 B3 114.20(19) . 7_565
B5 C2 B3 62.61(13) 7_565 7_565
B3 C2 B3 113.5(2) . 7_565
C1 C2 P1 115.02(16) . .
B5 C2 P1 123.37(15) . .
B5 C2 P1 123.37(15) 7_565 .
B3 C2 P1 115.97(12) . .
B3 C2 P1 115.97(12) 7_565 .
N1 C11 C12 128.4(2) . .
N1 C11 C1 110.4(2) . .
C12 C11 C1 121.1(2) . .
C15 C12 C15 68.3(5) 7_565 .
C15 C12 C13 116.3(3) 7_565 .
C15 C12 C13 116.3(3) . .
C15 C12 C11 117.6(3) 7_565 .
C15 C12 C11 117.6(3) . .
C13 C12 C11 113.6(2) . .
C15 C12 C14 39.1(3) 7_565 .
C15 C12 C14 107.3(4) . .
C13 C12 C14 96.1(2) . .
C11 C12 C14 102.1(2) . .
C15 C12 C14 107.3(4) 7_565 7_565
C15 C12 C14 39.1(3) . 7_565
C13 C12 C14 96.1(2) . 7_565
C11 C12 C14 102.1(2) . 7_565
C14 C12 C14 145.7(4) . 7_565
C17 C16 C17 122.8(2) 7_565 .
C17 C16 N1 118.27(12) 7_565 .
C17 C16 N1 118.27(12) . .
C18 C17 C16 116.8(2) . .
C18 C17 C20 119.1(2) . .
C16 C17 C20 124.10(17) . .
C19 C18 C17 121.7(2) . .
C18 C19 C18 120.2(3) . 7_565
C17 C20 C21 111.9(2) . .
C17 C20 C22 111.78(19) . .
C21 C20 C22 109.2(2) . .
C2 B3 C1 58.32(13) . .
C2 B3 B6 104.37(19) . .
C1 B3 B6 105.2(2) . .
C2 B3 B4 104.84(19) . .
C1 B3 B4 58.54(15) . .
B6 B3 B4 59.87(16) . .
C2 B3 B5 58.16(14) . .
C1 B3 B5 105.36(18) . .
B6 B3 B5 59.68(15) . .
B4 B3 B5 107.39(19) . .
C1 B4 B6 105.64(19) . .
C1 B4 B7 105.3(2) . .
B6 B4 B7 60.14(19) . .
C1 B4 B4 58.98(13) . 7_565
B6 B4 B4 108.30(17) . 7_565
B7 B4 B4 59.96(13) . 7_565
C1 B4 B3 59.40(13) . .
B6 B4 B3 59.63(16) . .
B7 B4 B3 107.7(2) . .
B4 B4 B3 108.32(14) 7_565 .
C2 B5 B8 104.93(19) . .
C2 B5 B6 105.10(18) . .
B8 B5 B6 60.68(18) . .
C2 B5 B5 58.65(11) . 7_565
B8 B5 B5 59.72(11) . 7_565
B6 B5 B5 108.21(16) . 7_565
C2 B5 B3 59.23(12) . .
B8 B5 B3 108.2(2) . .
B6 B5 B3 59.56(15) . .
B5 B5 B3 108.14(12) 7_565 .
B3 B6 B5 60.76(14) . .
B3 B6 B4 60.50(15) . .
B5 B6 B4 108.74(18) . .
B3 B6 B7 108.3(2) . .
B5 B6 B7 107.4(2) . .
B4 B6 B7 59.9(2) . .
B3 B6 B8 108.3(2) . .
B5 B6 B8 59.56(18) . .
B4 B6 B8 107.8(2) . .
B7 B6 B8 59.4(2) . .
B8 B7 B4 108.7(2) . .
B8 B7 B4 108.7(2) . 7_565
B4 B7 B4 60.1(3) . 7_565
B8 B7 B6 60.57(17) . .
B4 B7 B6 59.92(16) . .
B4 B7 B6 108.2(2) 7_565 .
B8 B7 B6 60.57(17) . 7_565
B4 B7 B6 108.2(2) . 7_565
B4 B7 B6 59.92(16) 7_565 7_565
B6 B7 B6 108.8(3) . 7_565
B7 B8 B5 108.0(2) . .
B7 B8 B5 108.0(2) . 7_565
B5 B8 B5 60.6(2) . 7_565
B7 B8 B6 59.99(17) . .
B5 B8 B6 59.76(15) . .
B5 B8 B6 108.1(2) 7_565 .
B7 B8 B6 59.99(17) . 7_565
B5 B8 B6 108.1(2) . 7_565
B5 B8 B6 59.76(15) 7_565 7_565
B6 B8 B6 107.9(3) . 7_565

loop_
_geom_bond_atom_site_label_1
_geom_bond_atom_site_label_2
_geom_bond_distance
_geom_bond_site_symmetry_2
Cl1 P1 2.1788(11) .
P1 C2 1.856(3) .
P1 N1 2.171(2) .
N1 C11 1.276(3) .
N1 C16 1.445(3) .
C1 C11 1.539(3) .
C1 C2 1.683(3) .
C1 B4 1.715(3) 7_565
C1 B4 1.715(3) .
C1 B3 1.730(3) 7_565
C1 B3 1.730(3) .
C2 B5 1.705(3) .
C2 B5 1.705(3) 7_565
C2 B3 1.724(3) .
C2 B3 1.724(3) 7_565
C11 C12 1.533(4) .
C12 C15 1.487(5) 7_565
C12 C15 1.487(5) .
C12 C13 1.506(4) .
C12 C14 1.627(5) .
C12 C14 1.627(5) 7_565
C16 C17 1.404(2) 7_565
C16 C17 1.404(2) .
C17 C18 1.394(3) .
C17 C20 1.507(3) .
C18 C19 1.370(3) .
C19 C18 1.370(3) 7_565
C20 C21 1.527(3) .
C20 C22 1.536(3) .
B3 B6 1.760(4) .
B3 B4 1.776(4) .
B3 B5 1.782(3) .
B4 B6 1.765(4) .
B4 B7 1.765(4) .
B4 B4 1.767(7) 7_565
B5 B8 1.759(4) .
B5 B6 1.763(4) .
B5 B5 1.774(6) 7_565
B6 B7 1.769(5) .
B6 B8 1.779(4) .
B7 B8 1.759(6) .
B7 B4 1.765(4) 7_565
B7 B6 1.769(5) 7_565
B8 B5 1.759(4) 7_565
B8 B6 1.779(4) 7_565
